data_4065501
loop_
_publ_author_name
'Wuttke, Evelyn'
'N\"agele, Bettina'
'Weibert, Bernhard'
'Kessler, Florian'

_publ_section_title
;
 Palladium Alkynyl and Allenylidene Complexes: Very Efficient Precatalysts
 for C--C Coupling Reactions
;
_journal_issue 22
_journal_name_full Organometallics
_journal_page_first 6270
_journal_paper_doi 10.1021/om200862m
_journal_volume 30
_journal_year 2011
_chemical_formula_moiety 'C14 H25 N O P Pd0.50'
_chemical_formula_sum 'C14 H25 N O P Pd0.5'
_chemical_formula_weight 307.52
_chemical_name_systematic
; 
 ? 
;
_space_group_IT_number 2
_symmetry_cell_setting triclinic
_symmetry_space_group_name_Hall '-P 1'
_symmetry_space_group_name_H-M 'P -1'
_atom_sites_solution_hydrogens geom
_atom_sites_solution_primary heavy
_atom_sites_solution_secondary difmap
_audit_creation_method SHELXL-97
_cell_angle_alpha 96.64(3)
_cell_angle_beta 105.58(3)
_cell_angle_gamma 96.99(3)
_cell_formula_units_Z 2
_cell_length_a 7.8879(16)
_cell_length_b 9.0249(18)
_cell_length_c 11.313(2)
_cell_measurement_reflns_used 26683
_cell_measurement_temperature 100(2)
_cell_measurement_theta_max 27.28
_cell_measurement_theta_min 1.80
_cell_volume 760.7(3)
_computing_cell_refinement 'STOE X-AREA'
_computing_data_collection 'STOE X-AREA'
_computing_data_reduction 'STOE X-RED'
_computing_structure_refinement 'SHELXL-97 (Sheldrick, 1997)'
_computing_structure_solution 'SHELXS-97 (Sheldrick, 1990)'
_diffrn_ambient_temperature 100(2)
_diffrn_detector_area_resol_mean 6.67
_diffrn_measured_fraction_theta_full 0.988
_diffrn_measured_fraction_theta_max 0.988
_diffrn_measurement_device_type 'STOE IPDS 2T'
_diffrn_measurement_method 'rotation method'
_diffrn_radiation_monochromator graphite
_diffrn_radiation_source 'fine-focus sealed tube'
_diffrn_radiation_type MoK\a
_diffrn_radiation_wavelength 0.71073
_diffrn_reflns_av_R_equivalents 0.0400
_diffrn_reflns_av_sigmaI/netI 0.0286
_diffrn_reflns_limit_h_max 9
_diffrn_reflns_limit_h_min -9
_diffrn_reflns_limit_k_max 11
_diffrn_reflns_limit_k_min -11
_diffrn_reflns_limit_l_max 14
_diffrn_reflns_limit_l_min -14
_diffrn_reflns_number 10741
_diffrn_reflns_theta_full 26.70
_diffrn_reflns_theta_max 26.70
_diffrn_reflns_theta_min 2.30
_exptl_absorpt_coefficient_mu 0.741
_exptl_absorpt_correction_T_max 0.8776
_exptl_absorpt_correction_T_min 0.7217
_exptl_absorpt_correction_type integration
_exptl_absorpt_process_details empirical
_exptl_crystal_colour colorless
_exptl_crystal_density_diffrn 1.343
_exptl_crystal_density_method 'not measured'
_exptl_crystal_description block
_exptl_crystal_F_000 324
_exptl_crystal_size_max 0.500
_exptl_crystal_size_mid 0.400
_exptl_crystal_size_min 0.300
_refine_diff_density_max 0.328
_refine_diff_density_min -0.560
_refine_diff_density_rms 0.052
_refine_ls_extinction_method none
_refine_ls_goodness_of_fit_ref 1.088
_refine_ls_hydrogen_treatment constr
_refine_ls_matrix_type full
_refine_ls_number_parameters 160
_refine_ls_number_reflns 3174
_refine_ls_number_restraints 0
_refine_ls_restrained_S_all 1.088
_refine_ls_R_factor_all 0.0203
_refine_ls_R_factor_gt 0.0187
_refine_ls_shift/su_max 0.001
_refine_ls_shift/su_mean 0.000
_refine_ls_structure_factor_coef Fsqd
_refine_ls_weighting_details 'calc w=1/[\s^2^(Fo^2^)+(0.0183P)^2^+0.3288P] where P=(Fo^2^+2Fc^2^)/3'
_refine_ls_weighting_scheme calc
_refine_ls_wR_factor_gt 0.0464
_refine_ls_wR_factor_ref 0.0469
_reflns_number_gt 3054
_reflns_number_total 3174
_reflns_threshold_expression >2sigma(I)
_cod_data_source_file om200862m_si_001.cif
_cod_data_source_block fkbw49_(9e)
_cod_original_sg_symbol_H-M P-1
_cod_original_formula_sum 'C14 H25 N O P Pd0.50'
_cod_database_code 4065501

loop_
_symmetry_equiv_pos_as_xyz
'x, y, z'
'-x, -y, -z'

loop_
_atom_site_label
_atom_site_type_symbol
_atom_site_fract_x
_atom_site_fract_y
_atom_site_fract_z
_atom_site_U_iso_or_equiv
_atom_site_adp_type
_atom_site_occupancy
_atom_site_symmetry_multiplicity
_atom_site_calc_flag
_atom_site_refinement_flags
Pd1 Pd 0.5000 0.5000 0.5000 0.01214(5) Uani 1 2 d S
P1 P 0.70911(4) 0.70418(4) 0.50584(3) 0.01338(8) Uani 1 1 d .
C1 C 0.32882(19) 0.59583(16) 0.37957(14) 0.0165(3) Uani 1 1 d .
N1 N 0.13872(19) 0.69896(16) 0.09236(13) 0.0257(3) Uani 1 1 d .
O1 O 0.04300(14) 0.83021(12) 0.23927(10) 0.0201(2) Uani 1 1 d .
C2 C 0.23651(19) 0.65698(16) 0.30275(14) 0.0175(3) Uani 1 1 d .
C3 C 0.13243(18) 0.73625(16) 0.21104(14) 0.0168(3) Uani 1 1 d .
C4 C 0.2652(2) 0.61003(19) 0.05671(16) 0.0264(4) Uani 1 1 d .
H4A H 0.2003 0.5279 -0.0123 0.032 Uiso 1 1 calc R
H4B H 0.3267 0.5634 0.1280 0.032 Uiso 1 1 calc R
C5 C 0.4021(2) 0.7106(2) 0.01619(16) 0.0278(4) Uani 1 1 d .
H5A H 0.4811 0.6478 -0.0140 0.033 Uiso 1 1 calc R
H5B H 0.4768 0.7847 0.0883 0.033 Uiso 1 1 calc R
C6 C 0.3110(2) 0.7943(2) -0.08676(16) 0.0280(4) Uani 1 1 d .
H6A H 0.2511 0.7210 -0.1631 0.034 Uiso 1 1 calc R
H6B H 0.4018 0.8664 -0.1054 0.034 Uiso 1 1 calc R
C7 C 0.1739(2) 0.88001(19) -0.04843(16) 0.0283(4) Uani 1 1 d .
H7A H 0.2360 0.9636 0.0200 0.034 Uiso 1 1 calc R
H7B H 0.1079 0.9244 -0.1196 0.034 Uiso 1 1 calc R
C8 C 0.0435(2) 0.7754(2) -0.00623(16) 0.0282(4) Uani 1 1 d .
H8A H -0.0379 0.8346 0.0246 0.034 Uiso 1 1 calc R
H8B H -0.0294 0.6992 -0.0776 0.034 Uiso 1 1 calc R
C9 C 0.6528(2) 0.87696(16) 0.57453(15) 0.0189(3) Uani 1 1 d .
H9A H 0.7456 0.9627 0.5773 0.023 Uiso 1 1 calc R
H9B H 0.5382 0.8957 0.5209 0.023 Uiso 1 1 calc R
C10 C 0.6369(2) 0.87141(19) 0.70566(17) 0.0275(4) Uani 1 1 d .
H10A H 0.6064 0.9671 0.7377 0.041 Uiso 1 1 calc R
H10B H 0.7508 0.8554 0.7599 0.041 Uiso 1 1 calc R
H10C H 0.5434 0.7882 0.7035 0.041 Uiso 1 1 calc R
C11 C 0.93912(18) 0.69730(16) 0.59078(15) 0.0179(3) Uani 1 1 d .
H11A H 0.9444 0.6893 0.6782 0.022 Uiso 1 1 calc R
H11B H 0.9740 0.6042 0.5553 0.022 Uiso 1 1 calc R
C12 C 1.0761(2) 0.83206(19) 0.58972(17) 0.0262(3) Uani 1 1 d .
H12A H 1.1949 0.8181 0.6378 0.039 Uiso 1 1 calc R
H12B H 1.0455 0.9250 0.6268 0.039 Uiso 1 1 calc R
H12C H 1.0758 0.8394 0.5039 0.039 Uiso 1 1 calc R
C13 C 0.71380(19) 0.73574(16) 0.35056(14) 0.0167(3) Uani 1 1 d .
H13A H 0.6022 0.7708 0.3084 0.020 Uiso 1 1 calc R
H13B H 0.8145 0.8163 0.3572 0.020 Uiso 1 1 calc R
C14 C 0.7337(2) 0.59280(18) 0.27229(15) 0.0223(3) Uani 1 1 d .
H14A H 0.7355 0.6145 0.1897 0.033 Uiso 1 1 calc R
H14B H 0.6331 0.5133 0.2642 0.033 Uiso 1 1 calc R
H14C H 0.8454 0.5589 0.3128 0.033 Uiso 1 1 calc R

loop_
_atom_site_aniso_label
_atom_site_aniso_U_11
_atom_site_aniso_U_22
_atom_site_aniso_U_33
_atom_site_aniso_U_23
_atom_site_aniso_U_13
_atom_site_aniso_U_12
Pd1 0.01327(8) 0.01089(8) 0.01129(9) 0.00337(5) 0.00176(6) 0.00071(5)
P1 0.01451(17) 0.01194(17) 0.0129(2) 0.00276(14) 0.00276(15) 0.00108(13)
C1 0.0168(6) 0.0151(6) 0.0171(8) 0.0027(5) 0.0054(6) -0.0008(5)
N1 0.0332(7) 0.0329(8) 0.0150(7) 0.0072(6) 0.0057(6) 0.0197(6)
O1 0.0198(5) 0.0218(5) 0.0213(6) 0.0062(4) 0.0077(4) 0.0065(4)
C2 0.0172(7) 0.0185(7) 0.0163(8) 0.0025(6) 0.0051(6) 0.0006(5)
C3 0.0148(6) 0.0172(7) 0.0176(8) 0.0052(6) 0.0031(6) 0.0002(5)
C4 0.0374(9) 0.0284(8) 0.0179(8) 0.0053(6) 0.0087(7) 0.0193(7)
C5 0.0318(8) 0.0340(9) 0.0189(9) 0.0033(7) 0.0054(7) 0.0156(7)
C6 0.0360(9) 0.0303(9) 0.0184(9) 0.0055(7) 0.0061(7) 0.0104(7)
C7 0.0397(9) 0.0280(8) 0.0163(8) 0.0044(6) 0.0019(7) 0.0149(7)
C8 0.0338(9) 0.0383(9) 0.0155(8) 0.0090(7) 0.0034(7) 0.0209(8)
C9 0.0206(7) 0.0140(6) 0.0216(8) 0.0009(6) 0.0059(6) 0.0026(5)
C10 0.0324(9) 0.0251(8) 0.0259(9) -0.0029(7) 0.0138(7) 0.0017(7)
C11 0.0161(6) 0.0180(7) 0.0181(8) 0.0044(6) 0.0020(6) 0.0019(5)
C12 0.0179(7) 0.0302(8) 0.0274(9) 0.0115(7) 0.0011(6) -0.0030(6)
C13 0.0173(7) 0.0175(7) 0.0144(7) 0.0040(5) 0.0035(6) 0.0007(5)
C14 0.0237(7) 0.0241(8) 0.0180(8) 0.0003(6) 0.0064(6) 0.0013(6)

loop_
_atom_type_symbol
_atom_type_description
_atom_type_scat_dispersion_real
_atom_type_scat_dispersion_imag
_atom_type_scat_source
C C 0.0033 0.0016 'International Tables Vol C Tables 4.2.6.8 and 6.1.1.4'
H H 0.0000 0.0000 'International Tables Vol C Tables 4.2.6.8 and 6.1.1.4'
N N 0.0061 0.0033 'International Tables Vol C Tables 4.2.6.8 and 6.1.1.4'
O O 0.0106 0.0060 'International Tables Vol C Tables 4.2.6.8 and 6.1.1.4'
P P 0.1023 0.0942 'International Tables Vol C Tables 4.2.6.8 and 6.1.1.4'
Pd Pd -0.9988 1.0072 'International Tables Vol C Tables 4.2.6.8 and 6.1.1.4'

loop_
_geom_angle_atom_site_label_1
_geom_angle_atom_site_label_2
_geom_angle_atom_site_label_3
_geom_angle
_geom_angle_site_symmetry_1
_geom_angle_site_symmetry_3
C1 Pd1 C1 180.000(1) 2_666 .
C1 Pd1 P1 93.95(5) 2_666 .
C1 Pd1 P1 86.05(5) . .
C1 Pd1 P1 86.05(5) 2_666 2_666
C1 Pd1 P1 93.95(5) . 2_666
P1 Pd1 P1 180.0 . 2_666
C9 P1 C13 104.97(7) . .
C9 P1 C11 106.39(8) . .
C13 P1 C11 105.71(7) . .
C9 P1 Pd1 110.50(5) . .
C13 P1 Pd1 111.77(6) . .
C11 P1 Pd1 116.70(5) . .
C2 C1 Pd1 174.69(12) . .
C3 N1 C4 124.64(13) . .
C3 N1 C8 120.18(13) . .
C4 N1 C8 113.84(13) . .
C1 C2 C3 177.30(15) . .
O1 C3 N1 122.30(13) . .
O1 C3 C2 121.92(14) . .
N1 C3 C2 115.78(13) . .
N1 C4 C5 110.19(13) . .
N1 C4 H4A 109.6 . .
C5 C4 H4A 109.6 . .
N1 C4 H4B 109.6 . .
C5 C4 H4B 109.6 . .
H4A C4 H4B 108.1 . .
C4 C5 C6 111.02(14) . .
C4 C5 H5A 109.4 . .
C6 C5 H5A 109.4 . .
C4 C5 H5B 109.4 . .
C6 C5 H5B 109.4 . .
H5A C5 H5B 108.0 . .
C5 C6 C7 111.00(14) . .
C5 C6 H6A 109.4 . .
C7 C6 H6A 109.4 . .
C5 C6 H6B 109.4 . .
C7 C6 H6B 109.4 . .
H6A C6 H6B 108.0 . .
C8 C7 C6 110.83(14) . .
C8 C7 H7A 109.5 . .
C6 C7 H7A 109.5 . .
C8 C7 H7B 109.5 . .
C6 C7 H7B 109.5 . .
H7A C7 H7B 108.1 . .
N1 C8 C7 110.61(14) . .
N1 C8 H8A 109.5 . .
C7 C8 H8A 109.5 . .
N1 C8 H8B 109.5 . .
C7 C8 H8B 109.5 . .
H8A C8 H8B 108.1 . .
C10 C9 P1 113.13(11) . .
C10 C9 H9A 109.0 . .
P1 C9 H9A 109.0 . .
C10 C9 H9B 109.0 . .
P1 C9 H9B 109.0 . .
H9A C9 H9B 107.8 . .
C9 C10 H10A 109.5 . .
C9 C10 H10B 109.5 . .
H10A C10 H10B 109.5 . .
C9 C10 H10C 109.5 . .
H10A C10 H10C 109.5 . .
H10B C10 H10C 109.5 . .
C12 C11 P1 115.61(10) . .
C12 C11 H11A 108.4 . .
P1 C11 H11A 108.4 . .
C12 C11 H11B 108.4 . .
P1 C11 H11B 108.4 . .
H11A C11 H11B 107.4 . .
C11 C12 H12A 109.5 . .
C11 C12 H12B 109.5 . .
H12A C12 H12B 109.5 . .
C11 C12 H12C 109.5 . .
H12A C12 H12C 109.5 . .
H12B C12 H12C 109.5 . .
C14 C13 P1 112.05(10) . .
C14 C13 H13A 109.2 . .
P1 C13 H13A 109.2 . .
C14 C13 H13B 109.2 . .
P1 C13 H13B 109.2 . .
H13A C13 H13B 107.9 . .
C13 C14 H14A 109.5 . .
C13 C14 H14B 109.5 . .
H14A C14 H14B 109.5 . .
C13 C14 H14C 109.5 . .
H14A C14 H14C 109.5 . .
H14B C14 H14C 109.5 . .

loop_
_geom_bond_atom_site_label_1
_geom_bond_atom_site_label_2
_geom_bond_distance
_geom_bond_site_symmetry_2
Pd1 C1 1.9990(16) 2_666
Pd1 C1 1.9990(16) .
Pd1 P1 2.3009(8) .
Pd1 P1 2.3009(8) 2_666
P1 C9 1.8182(16) .
P1 C13 1.8212(15) .
P1 C11 1.8231(16) .
C1 C2 1.208(2) .
N1 C3 1.362(2) .
N1 C4 1.462(2) .
N1 C8 1.462(2) .
O1 C3 1.2339(18) .
C2 C3 1.456(2) .
C4 C5 1.524(3) .
C4 H4A 0.9900 .
C4 H4B 0.9900 .
C5 C6 1.527(2) .
C5 H5A 0.9900 .
C5 H5B 0.9900 .
C6 C7 1.528(2) .
C6 H6A 0.9900 .
C6 H6B 0.9900 .
C7 C8 1.520(3) .
C7 H7A 0.9900 .
C7 H7B 0.9900 .
C8 H8A 0.9900 .
C8 H8B 0.9900 .
C9 C10 1.528(2) .
C9 H9A 0.9900 .
C9 H9B 0.9900 .
C10 H10A 0.9800 .
C10 H10B 0.9800 .
C10 H10C 0.9800 .
C11 C12 1.529(2) .
C11 H11A 0.9900 .
C11 H11B 0.9900 .
C12 H12A 0.9800 .
C12 H12B 0.9800 .
C12 H12C 0.9800 .
C13 C14 1.527(2) .
C13 H13A 0.9900 .
C13 H13B 0.9900 .
C14 H14A 0.9800 .
C14 H14B 0.9800 .
C14 H14C 0.9800 .
